data_2007547
loop_
_publ_author_name
'Lu, Tian-Huey'
'Tung, Shu-Fang'
'Chi, Ta-Yung'
'Chung, Chung-Sun'

_publ_section_title
;[7-Methyl-3,7,11,17-tetraazabicyclo[11.3.1]heptadeca-1(17),13,15-triene-\k^4^<i>N</i>](nitrato-\k<i>O</i>)copper(II)
 Nitrate Hydrate
;
_journal_issue 8
_journal_name_full 'Acta Crystallographica Section C'
_journal_page_first 1069
_journal_page_last 1070
_journal_paper_doi 10.1107/S0108270198002947
_journal_volume 54
_journal_year 1998
_chemical_formula_iupac '[Cu (N O3) (C14 H24 N4)] N O3, H2 O1'
_chemical_formula_moiety 'C14 H26 Cu N6 O7'
_chemical_formula_sum 'C14 H26 Cu N6 O7'
_chemical_formula_weight 453.94
_chemical_name_systematic ?
_space_group_IT_number 2
_symmetry_cell_setting triclinic
_symmetry_space_group_name_Hall '-P 1'
_symmetry_space_group_name_H-M 'P -1'
_cell_angle_alpha 90.273(6)
_cell_angle_beta 99.462(11)
_cell_angle_gamma 89.944(9)
_cell_formula_units_Z 2
_cell_length_a 7.2603(12)
_cell_length_b 9.4959(7)
_cell_length_c 14.0498(10)
_cell_measurement_reflns_used 25
_cell_measurement_temperature 293
_cell_measurement_theta_max 15.48
_cell_measurement_theta_min 6.46
_cell_volume 955.45(19)
_computing_cell_refinement 'CAD-4 Software'
_computing_data_collection 'CAD-4 Software (Enraf-Nonius, 1989)'
_computing_data_reduction 'NRCVAX DATRD2 (Gabe et al., 1989)'
_computing_molecular_graphics NRCVAX
_computing_publication_material 'NRCVAX TABLES (Version of January 1994)'
_computing_structure_refinement 'NRCVAX LSTSQ'
_computing_structure_solution 'NRCVAX SOLVER'
_diffrn_ambient_temperature 293
_diffrn_measurement_device_type 'Nonius CAD-4'
_diffrn_measurement_method \q/2\q
_diffrn_radiation_monochromator graphite
_diffrn_radiation_source 'X-ray tube'
_diffrn_radiation_type MoK\a
_diffrn_radiation_wavelength 0.7107
_diffrn_reflns_av_R_equivalents 0.007
_diffrn_reflns_limit_h_max 8
_diffrn_reflns_limit_h_min -8
_diffrn_reflns_limit_k_max 11
_diffrn_reflns_limit_k_min 0
_diffrn_reflns_limit_l_max 16
_diffrn_reflns_limit_l_min -16
_diffrn_reflns_number 3584
_diffrn_reflns_theta_max 24.93
_diffrn_reflns_theta_min 0.00
_diffrn_standards_decay_% 1.0
_diffrn_standards_interval_time 60
_diffrn_standards_number 3
_exptl_absorpt_coefficient_mu 1.19
_exptl_absorpt_correction_T_max 0.726
_exptl_absorpt_correction_T_min 0.671
_exptl_absorpt_correction_type empirical
_exptl_absorpt_process_details '(North et al., 1968)'
_exptl_crystal_colour blue
_exptl_crystal_density_diffrn 1.578
_exptl_crystal_density_method 'not measured'
_exptl_crystal_description pillar
_exptl_crystal_F_000 474.80
_exptl_crystal_size_max 0.44
_exptl_crystal_size_mid 0.34
_exptl_crystal_size_min 0.31
_refine_diff_density_max 0.36
_refine_diff_density_min -0.49
_refine_ls_extinction_coef 6E2(6)
_refine_ls_extinction_method 'Larson (1970)'
_refine_ls_goodness_of_fit_obs 1.05
_refine_ls_hydrogen_treatment noref
_refine_ls_matrix_type full
_refine_ls_number_parameters 254
_refine_ls_number_reflns 3032
_refine_ls_R_factor_all 0.033
_refine_ls_R_factor_obs .033
_refine_ls_shift/esd_max 0.000
_refine_ls_structure_factor_coef F
_refine_ls_weighting_details 'w = 1/[\s^2^(F) + 0.003F^2^]'
_refine_ls_weighting_scheme calc
_refine_ls_wR_factor_all 0.061
_refine_ls_wR_factor_obs .061
_reflns_number_observed 3032
_reflns_number_total 3362
_reflns_observed_criterion I~net~>2.5\s(I~net~)
_cod_data_source_file oa1033.cif
_cod_data_source_block oa1033
_cod_depositor_comments
;
The following automatic conversions were performed:
'_symmetry_cell_setting' value 'Triclinic' changed to 'triclinic'
according to '/home/saulius/struct/CIF-dictionaries/cif_core.dic'
dictionary named 'cif_core.dic' version 2.4.1 from 2010-06-29.

Automatic conversion script
Id: cif_fix_enum 1527 2010-12-29 10:47:43Z saulius 

The following automatic conversions were performed:

'_atom_site_thermal_displace_type' tag value 'Uij' was replaced with
'Uani' value 28 times.

Automatic conversion script
Id: cif_fix_values 1646 2011-03-28 12:23:43Z adriana 

The following automatic conversions were performed:

'_refine_ls_weighting_scheme' value 'w = 1/[\s^2^(F) + 0.003F^2^]'
was changed to 'calc'. New tag '_refine_ls_weighting_details' was
created. The value of the new tag was set to 'w = 1/[\s^2^(F) +
0.003F^2^]'.

Automatic conversion script
Id: cif_fix_values 3143 2015-03-26 13:38:13Z robertas 
;
_cod_database_code 2007547

loop_
_symmetry_equiv_pos_as_xyz
x,y,z
-x,-y,-z

loop_
_atom_site_aniso_label
_atom_site_aniso_U_11
_atom_site_aniso_U_22
_atom_site_aniso_U_33
_atom_site_aniso_U_12
_atom_site_aniso_U_13
_atom_site_aniso_U_23
_atom_site_aniso_type_symbol
Cu .0352(2) .0291(2) .0282(2) .00024(14) .00526(14) -.00133(13) Cu
N1 .0345(11) .0382(12) .0321(11) -.0013(9) .0065(9) -.0029(9) N
N2 .0335(11) .0315(11) .0406(12) .0002(9) .0032(9) -.0005(9) N
N3 .0371(12) .0433(13) .0319(11) -.0022(10) .0048(9) .0004(10) N
N4 .0415(12) .0304(11) .0412(12) .0015(9) .0069(10) -.0048(9) N
N5 .0524(17) .0639(18) .0739(19) -.0020(14) -.0060(14) -.0028(16) N
N6 .0463(14) .0492(14) .0488(14) .0018(11) .0154(11) -.0042(11) N
O1 .0326(10) .0601(13) .0667(14) -.0056(9) -.0009(9) -.0157(11) O
O2 .096(2) .096(2) .103(2) .0013(19) -.0018(19) -.038(2) O
O3 .059(3) .248(7) .286(8) -.001(3) -.020(3) -.065(6) O
O4 .0711(18) .0515(16) .174(3) -.0028(14) .021(2) -.0290(18) O
O5 .0498(12) .0556(13) .0728(16) .0049(10) -.0002(11) .0018(11) O
O6 .0507(14) .0843(19) .120(2) .0055(14) -.0056(15) -.0287(18) O
Ow .0393(11) .0555(13) .0807(16) -.0003(10) .0135(11) -.0003(11) O
C1 .0377(14) .0546(17) .0418(15) .0025(13) -.0026(12) .0033(13) C
C2 .0466(15) .0526(17) .0366(14) -.0003(13) .0128(12) -.0114(13) C
C3 .0535(17) .0469(16) .0509(17) -.0002(13) .0124(14) -.0213(13) C
C4 .0463(15) .0334(14) .0583(17) .0038(12) .0099(13) -.0104(12) C
C5 .0540(17) .0376(15) .0485(17) -.0024(13) -.0007(13) .0101(13) C
C6 .0372(14) .0500(16) .0388(15) -.0047(12) -.0017(11) .0074(12) C
C7 .060(2) .076(2) .0450(18) -.0163(17) .0056(14) .0199(17) C
C8 .071(2) .100(3) .0328(16) -.011(2) .0134(15) .0051(17) C
C9 .0568(19) .079(2) .0371(16) -.0070(17) .0122(14) -.0114(15) C
C10 .0418(15) .0550(18) .0344(14) -.0016(13) .0059(11) -.0092(13) C
C11 .066(2) .0455(16) .0425(16) .0020(14) .0121(14) -.0110(13) C
C12 .0481(16) .0322(14) .0564(17) -.0060(12) .0056(13) .0007(12) C
C13 .0528(17) .0399(15) .0525(17) -.0054(13) .0079(13) .0122(13) C
C14 .0474(16) .0486(16) .0442(16) -.0118(13) .0146(13) .0031(12) C

loop_
_atom_site_label
_atom_site_fract_x
_atom_site_fract_y
_atom_site_fract_z
_atom_site_U_iso_or_equiv
_atom_site_thermal_displace_type
_atom_site_calc_flag
_atom_site_refinement_flags
_atom_site_type_symbol
Cu .71291(4) .76177(3) .24238(2) .0308(2) Uani ? . Cu
N1 .7292(3) .7341(2) .38522(15) .0348(11) Uani ? . N
N2 .7699(3) .9722(2) .24613(16) .0355(11) Uani ? . N
N3 .7353(3) .7867(3) .10825(16) .0375(12) Uani ? . N
N4 .7517(3) .5565(2) .20964(16) .0377(11) Uani ? . N
N5 .2812(4) .7370(3) .1629(2) .0653(17) Uani ? . N
N6 .1566(3) .3395(3) .30131(18) .0473(13) Uani ? . N
O1 .3963(3) .8000(2) .22262(16) .0542(11) Uani ? . O
O2 .3257(5) .6610(4) .1044(3) .100(2) Uani ? . O
O3 .1216(6) .7520(7) .1651(5) .203(6) Uani ? . O
O4 .1658(4) .4634(3) .3205(3) .099(2) Uani ? . O
O5 .2908(3) .2605(3) .32380(17) .0605(13) Uani ? . O
O6 .0084(4) .2911(3) .2563(3) .0871(18) Uani ? . O
Ow .1656(3) .9765(2) .32417(18) .0581(14) Uani ? . O
C1 .9303(4) .7172(3) .4296(2) .0457(15) Uani ? . C
C2 .6470(4) .8563(3) .4320(2) .0446(15) Uani ? . C
C3 .7320(5) .9992(3) .4174(2) .0500(16) Uani ? . C
C4 .6838(4) 1.0579(3) .3167(2) .0459(15) Uani ? . C
C5 .7269(5) 1.0299(3) .1476(2) .0477(15) Uani ? . C
C6 .7473(4) .9168(3) .0751(2) .0429(13) Uani ? . C
C7 .7741(5) .9389(4) -.0181(2) .0604(19) Uani ? . C
C8 .7885(5) .8231(5) -.0755(2) .067(2) Uani ? . C
C9 .7763(5) .6864(4) -.0402(2) .0573(19) Uani ? . C
C10 .7511(4) .6732(3) .0544(2) .0438(15) Uani ? . C
C11 .7308(5) .5355(3) .1040(2) .0509(17) Uani ? . C
C12 .6292(4) .4595(3) .2542(2) .0459(15) Uani ? . C
C13 .6716(4) .4687(3) .3629(2) .0484(15) Uani ? . C
C14 .6188(4) .6072(3) .4056(2) .0459(14) Uani ? . C
Hn2 .913 .988 .267 .063(11) Uiso ? . H
Hn4 .888 .532 .238 .044(8) Uiso ? . H
Hw1 .225 .905 .281 .098(15) Uiso ? . H
Hw2 .199 1.063 .314 .049(9) Uiso ? . H
H1a .944 .703 .500 .092(14) Uiso ? . H
H1b .997 .807 .416 .038(7) Uiso ? . H
H1c .980 .633 .405 .058(9) Uiso ? . H
H2a .504 .856 .406 .055(9) Uiso ? . H
H2b .664 .829 .507 .049(9) Uiso ? . H
H3a .871 .997 .441 .047(8) Uiso ? . H
H3b .686 1.069 .460 .081(16) Uiso ? . H
H4a .542 1.060 .293 .060(9) Uiso ? . H
H4b .730 1.160 .316 .063(10) Uiso ? . H
H5a .804 1.113 .137 .042(8) Uiso ? . H
H5b .583 1.063 .136 .081(12) Uiso ? . H
H7 .810 1.044 -.036 .08(3) Uiso ? . H
H8 .807 .839 -.148 .09(4) Uiso ? . H
H9 .783 .596 -.085 .071(11) Uiso ? . H
H11a .581 .495 .079 .088(13) Uiso ? . H
H11b .831 .468 .081 .055(10) Uiso ? . H
H12a .494 .491 .231 .030(7) Uiso ? . H
H12b .651 .362 .228 .046(8) Uiso ? . H
H13a .807 .444 .390 .045(8) Uiso ? . H
H13b .581 .396 .384 .057(10) Uiso ? . H
H14a .475 .637 .377 .040(8) Uiso ? . H
H14b .617 .599 .479 .064(11) Uiso ? . H

loop_
_atom_type_symbol
_atom_type_scat_dispersion_real
_atom_type_scat_dispersion_imag
_atom_type_scat_source
Cu 0.263 1.266 'International Tables Vol. IV Table 2.2B'
O 0.008 0.006 'International Tables Vol. IV Table 2.2B'
N 0.004 0.003 'International Tables Vol. IV Table 2.2B'
C 0.002 0.002 'International Tables Vol. IV Table 2.2B'
H 0.000 0.000 'International Tables Vol. IV Table 2.2B'

loop_
_geom_angle_atom_site_label_1
_geom_angle_atom_site_label_2
_geom_angle_atom_site_label_3
_geom_angle
_geom_angle_publ_flag
N1 Cu N2 97.40(9) yes
N1 Cu N3 171.90(9) yes
N1 Cu N4 96.23(9) yes
N1 Cu O1 92.04(9) yes
N2 Cu N3 81.47(9) yes
N2 Cu N4 155.50(9) yes
N2 Cu O1 92.50(8) yes
N3 Cu N4 82.17(10) yes
N3 Cu O1 96.02(9) yes
N4 Cu O1 107.27(8) yes
Cu N1 C1 108.86(16) yes
Cu N1 C2 111.74(17) yes
Cu N1 C14 110.70(17) yes
C1 N1 C2 109.3(2) no
C1 N1 C14 110.4(2) no
C2 N1 C14 105.8(2) no
Cu N2 C4 116.21(17) yes
Cu N2 C5 109.44(16) yes
Cu N2 Hn2 109.42(15) no
C4 N2 C5 111.9(2) no
C4 N2 Hn2 103.89(19) no
C5 N2 Hn2 105.3(2) no
Cu N3 C6 118.7(2) yes
Cu N3 C10 118.8(2) yes
C6 N3 C10 122.4(3) no
Cu N4 C11 110.93(18) yes
Cu N4 C12 112.67(16) yes
Cu N4 Hn4 106.71(15) no
C11 N4 C12 111.7(2) no
C11 N4 Hn4 107.3(2) no
C12 N4 Hn4 107.1(2) no
O1 N5 O2 122.4(3) no
O1 N5 O3 119.0(4) no
O2 N5 O3 118.6(4) no
O4 N6 O5 121.7(3) no
O4 N6 O6 119.0(3) no
O5 N6 O6 119.3(3) no
Cu O1 N5 123.9(2) yes
HW1 Ow HW2 110.7(2) no
N1 C1 H1a 111.3(3) no
N1 C1 H1b 107.1(2) no
N1 C1 H1c 109.7(2) no
H1a C1 H1b 109.7(3) no
H1a C1 H1c 105.2(3) no
H1b C1 H1c 114.0(3) no
N1 C2 C3 115.5(2) no
N1 C2 H2a 106.5(2) no
N1 C2 H2b 104.4(3) no
C3 C2 H2a 111.0(3) no
C3 C2 H2b 111.8(3) no
H2a C2 H2b 107.1(3) no
C2 C3 C4 115.1(3) no
C2 C3 H3a 109.9(3) no
C2 C3 H3b 109.3(3) no
C4 C3 H3a 112.3(3) no
C4 C3 H3b 105.7(3) no
H3a C3 H3b 103.8(3) no
N2 C4 C3 111.2(2) no
N2 C4 H4a 107.6(2) no
N2 C4 H4b 109.3(3) no
C3 C4 H4a 111.8(3) no
C3 C4 H4b 109.5(3) no
H4a C4 H4b 107.3(3) no
N2 C5 C6 109.8(2) no
N2 C5 H5a 113.5(3) no
N2 C5 H5b 107.2(3) no
C6 C5 H5a 110.0(3) no
C6 C5 H5b 108.0(3) no
H5a C5 H5b 108.0(3) no
N3 C6 C5 114.0(2) no
N3 C6 C7 120.5(3) no
C5 C6 C7 125.5(3) no
C6 C7 C8 118.1(3) no
C6 C7 H7 116.9(3) no
C8 C7 H7 123.8(3) no
C7 C8 C9 121.2(3) no
C7 C8 H8 118.8(4) no
C9 C8 H8 120.1(4) no
C8 C9 C10 117.2(3) no
C8 C9 H9 121.4(3) no
C10 C9 H9 121.4(3) no
N3 C10 C9 120.6(3) no
N3 C10 C11 114.6(2) no
C9 C10 C11 124.7(3) no
N4 C11 C10 110.5(2) no
N4 C11 H11a 106.7(3) no
N4 C11 H11b 115.3(3) no
C10 C11 H11a 107.9(3) no
C10 C11 H11b 105.0(3) no
H11a C11 H11b 111.5(3) no
N4 C12 C13 110.8(2) no
N4 C12 H12a 107.1(2) no
N4 C12 H12b 106.0(3) no
C13 C12 H12a 109.3(3) no
C13 C12 H12b 113.3(3) no
H12a C12 H12b 110.1(3) no
C12 C13 C14 115.1(2) no
C12 C13 H13a 113.2(3) no
C12 C13 H13b 103.0(3) no
C14 C13 H13a 109.7(3) no
C14 C13 H13b 104.6(3) no
H13a C13 H13b 110.8(3) no
N1 C14 C13 116.2(2) no
N1 C14 H14a 103.0(2) no
N1 C14 H14b 110.5(3) no
C13 C14 H14a 111.8(3) no
C13 C14 H14b 111.6(3) no
H14a C14 H14b 102.6(3) no

loop_
_geom_bond_atom_site_label_1
_geom_bond_atom_site_label_2
_geom_bond_site_symmetry_1
_geom_bond_site_symmetry_2
_geom_bond_distance
_geom_bond_publ_flag
Cu N1 . . 2.009(2) yes
Cu N2 . . 2.040(2) yes
Cu N3 . . 1.934(2) yes
Cu N4 . . 2.030(2) yes
Cu O1 . . 2.299(2) yes
N1 C1 . . 1.499(4) yes
N1 C2 . . 1.502(4) yes
N1 C14 . . 1.502(4) yes
N2 C4 . . 1.494(4) yes
N2 C5 . . 1.477(4) yes
N2 Hn2 . . 1.040(2) no
N3 C6 . . 1.331(4) yes
N3 C10 . . 1.329(4) yes
N4 C11 . . 1.480(4) yes
N4 C12 . . 1.491(4) yes
N4 Hn4 . . 1.032(2) no
N5 O1 . . 1.235(4) yes
N5 O2 . . 1.175(5) yes
N5 O3 . . 1.173(6) yes
N6 O4 . . 1.205(4) yes
N6 O5 . . 1.230(3) yes
N6 O6 . . 1.243(4) yes
Ow HW1 . . 1.042(2) no
Ow HW2 . . .873(2) no
C1 H1a . . .987(3) no
C1 H1b . . 1.020(3) no
C1 H1c . . .966(3) no
C2 C3 . . 1.520(5) no
C2 H2a . . 1.044(3) no
C2 H2b . . 1.078(3) no
C3 C4 . . 1.509(5) no
C3 H3a . . 1.012(3) no
C3 H3b . . .988(3) no
C4 H4a . . 1.029(3) no
C4 H4b . . 1.026(3) no
C5 C6 . . 1.500(5) no
C5 H5a . . .992(3) no
C5 H5b . . 1.074(3) no
C6 C7 . . 1.373(4) no
C7 C8 . . 1.375(6) no
C7 H7 . . 1.076(3) no
C8 C9 . . 1.399(6) no
C8 H8 . . 1.054(3) no
C9 C10 . . 1.377(4) no
C9 H9 . . 1.069(3) no
C10 C11 . . 1.504(5) no
C11 H11a . . 1.150(4) no
C11 H11b . . 1.054(3) no
C12 C13 . . 1.510(4) no
C12 H12a . . 1.029(3) no
C12 H12b . . 1.011(3) no
C13 C14 . . 1.518(5) no
C13 H13a . . 1.019(3) no
C13 H13b . . 1.035(3) no
C14 H14a . . 1.092(3) no
C14 H14b . . 1.035(3) no

loop_
_geom_hbond_atom_site_label_D
_geom_hbond_atom_site_label_H
_geom_hbond_atom_site_label_A
_geom_hbond_site_symmetry_D
_geom_hbond_site_symmetry_H
_geom_hbond_site_symmetry_A
_geom_hbond_distance_DH
_geom_hbond_distance_HA
_geom_hbond_distance_DA
_geom_hbond_angle_DHA
_geom_hbond_publ_flag
Ow HW1 O1 1 1 1 1.042 1.884 2.899(3) 163.6 yes
Ow HW1 O3 1 1 1 1.042 2.220 3.060(6) 136.3 yes
Ow HW2 O5 1 1 1_565 0.873 1.991 2.847(3) 166.7 yes
N2 HN2 Ow 1 1 1_655 1.040 1.882 2.902(3) 166.1 yes
N4 Nn4 O6 1 1 1_655 1.032 2.448 3.140(4) 123.7 yes
